data_4506423
loop_
_publ_author_name
'Dang, Dongbin'
'Zheng, Yanning'
'Bai, Yan'
'Guo, Xiangyang'
'Ma, Pengtao'
'Niu, Jingyang'

_publ_section_title
;
 Assembly of Polyoxometalate-Based Metal--Organic Frameworks with
 Silver(I)-Schiff Base Coordination Polymeric Chains as Building Blocks
;
_journal_issue 8
_journal_name_full 'Crystal Growth &amp; Design'
_journal_page_first 3856
_journal_paper_doi 10.1021/cg300075a
_journal_volume 12
_journal_year 2012
_chemical_formula_sum 'C42 H39 Ag3 Mo12 N15 O40 P'
_chemical_formula_weight 2899.74
_chemical_name_systematic
; 
 ? 
;
_space_group_IT_number 2
_symmetry_cell_setting triclinic
_symmetry_space_group_name_Hall '-P 1'
_symmetry_space_group_name_H-M 'P -1'
_atom_sites_solution_hydrogens geom
_atom_sites_solution_primary direct
_atom_sites_solution_secondary difmap
_audit_creation_method SHELXL-97
_cell_angle_alpha 76.274(5)
_cell_angle_beta 67.563(5)
_cell_angle_gamma 69.521(3)
_cell_formula_units_Z 1
_cell_length_a 11.6621(9)
_cell_length_b 13.4355(11)
_cell_length_c 13.9027(10)
_cell_measurement_reflns_used 3259
_cell_measurement_temperature 296(2)
_cell_measurement_theta_max 22.38
_cell_measurement_theta_min 2.17
_cell_volume 1872.6(3)
_computing_cell_refinement 'Bruker SMART'
_computing_data_collection 'Bruker SMART'
_computing_data_reduction 'Bruker SAINT'
_computing_molecular_graphics 'Bruker SHELXTL'
_computing_publication_material 'Bruker SHELXTL'
_computing_structure_refinement 'SHELXL-97 (Sheldrick, 1997)'
_computing_structure_solution 'SHELXS-97 (Sheldrick, 1990)'
_diffrn_ambient_temperature 296(2)
_diffrn_measured_fraction_theta_full 0.981
_diffrn_measured_fraction_theta_max 0.981
_diffrn_measurement_device_type 'CCD area detector'
_diffrn_measurement_method 'phi and omega scans'
_diffrn_radiation_monochromator graphite
_diffrn_radiation_source 'fine-focus sealed tube'
_diffrn_radiation_type MoK\a
_diffrn_radiation_wavelength 0.71073
_diffrn_reflns_av_R_equivalents 0.0682
_diffrn_reflns_av_sigmaI/netI 0.0789
_diffrn_reflns_limit_h_max 13
_diffrn_reflns_limit_h_min -13
_diffrn_reflns_limit_k_max 15
_diffrn_reflns_limit_k_min -15
_diffrn_reflns_limit_l_max 16
_diffrn_reflns_limit_l_min -16
_diffrn_reflns_number 22253
_diffrn_reflns_theta_full 25.00
_diffrn_reflns_theta_max 25.00
_diffrn_reflns_theta_min 1.97
_exptl_absorpt_coefficient_mu 2.819
_exptl_absorpt_correction_T_max 0.6771
_exptl_absorpt_correction_T_min 0.6025
_exptl_absorpt_correction_type multi-scan
_exptl_crystal_colour yellow
_exptl_crystal_density_diffrn 2.571
_exptl_crystal_density_method 'not measured'
_exptl_crystal_description block
_exptl_crystal_F_000 1376
_exptl_crystal_size_max 0.20
_exptl_crystal_size_mid 0.15
_exptl_crystal_size_min 0.15
_refine_diff_density_max 1.769
_refine_diff_density_min -1.075
_refine_diff_density_rms 0.235
_refine_ls_extinction_method none
_refine_ls_goodness_of_fit_ref 1.084
_refine_ls_hydrogen_treatment constr
_refine_ls_matrix_type full
_refine_ls_number_parameters 546
_refine_ls_number_reflns 6468
_refine_ls_number_restraints 57
_refine_ls_restrained_S_all 1.085
_refine_ls_R_factor_all 0.1150
_refine_ls_R_factor_gt 0.0855
_refine_ls_shift/su_max 0.001
_refine_ls_shift/su_mean 0.000
_refine_ls_structure_factor_coef Fsqd
_refine_ls_weighting_details 'calc w=1/[\s^2^(Fo^2^)+(0.0400P)^2^+82.6523P] where P=(Fo^2^+2Fc^2^)/3'
_refine_ls_weighting_scheme calc
_refine_ls_wR_factor_gt 0.1899
_refine_ls_wR_factor_ref 0.1998
_reflns_number_gt 4783
_reflns_number_total 6468
_reflns_threshold_expression >2sigma(I)
_cod_data_source_file cg300075a_si_002.cif
_cod_data_source_block 3
_cod_depositor_comments
;
The following automatic conversions were performed:

'_symmetry_cell_setting' value 'Triclinic' changed to 'triclinic'
according to /home/saulius/struct/CIF-dictionaries/cif_core.dic
dictionary named 'cif_core.dic' version 2.4.2 from 2011-04-26.

Automatic conversion script
Id: cif_fix_values 1891 2012-01-12 08:04:46Z andrius 
;
_cod_original_sg_symbol_H-M P-1
_cod_database_code 4506423

loop_
_symmetry_equiv_pos_as_xyz
'x, y, z'
'-x, -y, -z'

loop_
_atom_site_label
_atom_site_type_symbol
_atom_site_fract_x
_atom_site_fract_y
_atom_site_fract_z
_atom_site_U_iso_or_equiv
_atom_site_adp_type
_atom_site_occupancy
_atom_site_symmetry_multiplicity
_atom_site_calc_flag
_atom_site_refinement_flags
P1 P 2.0000 0.0000 0.0000 0.0317(12) Uani 1 2 d S
Mo1 Mo 2.00801(13) 0.16327(10) 0.16307(10) 0.0387(3) Uani 1 1 d .
Mo2 Mo 1.73842(11) 0.23182(10) 0.07393(10) 0.0354(3) Uani 1 1 d .
Mo3 Mo 1.79149(11) 0.00367(10) 0.26416(9) 0.0305(3) Uani 1 1 d .
Mo4 Mo 1.81873(12) -0.18794(10) 0.11068(10) 0.0369(3) Uani 1 1 d .
Mo5 Mo 2.08084(12) -0.21050(10) 0.19608(10) 0.0346(3) Uani 1 1 d .
Mo6 Mo 2.28809(11) -0.04387(12) 0.05342(10) 0.0385(3) Uani 1 1 d .
O1 O 2.0081(11) 0.2458(8) 0.2341(8) 0.052(3) Uani 1 1 d .
O2 O 1.6091(10) 0.3350(8) 0.1158(9) 0.056(4) Uani 1 1 d .
O3 O 1.7013(11) 0.0087(11) 0.3884(8) 0.060(4) Uani 1 1 d .
O4 O 1.7254(10) -0.2695(8) 0.1677(9) 0.053(3) Uani 1 1 d .
O5 O 2.1192(12) -0.3121(9) 0.2805(8) 0.057(3) Uani 1 1 d .
O6 O 2.4221(10) -0.0684(9) 0.0844(9) 0.052(3) Uani 1 1 d .
O7 O 1.9052(14) -0.2251(11) -0.0188(10) 0.081(4) Uani 1 1 d U
O8 O 1.9081(11) 0.0844(10) 0.2572(11) 0.077(4) Uani 1 1 d .
O9 O 2.1608(15) 0.0580(11) 0.1487(11) 0.085(4) Uani 1 1 d U
O10 O 1.8579(12) 0.2496(10) 0.1180(10) 0.072(4) Uani 1 1 d .
O11 O 1.7053(11) 0.1244(10) 0.2016(10) 0.068(4) Uani 1 1 d .
O12 O 2.3374(11) -0.1442(11) -0.0305(9) 0.079(4) Uani 1 1 d .
O13 O 1.8117(11) 0.2735(10) -0.0636(8) 0.072(3) Uani 1 1 d .
O14 O 1.7420(10) -0.0887(8) 0.2226(10) 0.056(3) Uani 1 1 d .
O15 O 1.9452(11) -0.1166(10) 0.2779(12) 0.082(4) Uani 1 1 d .
O16 O 1.9514(12) -0.2497(10) 0.1640(11) 0.075(4) Uani 1 1 d .
O17 O 2.2958(14) 0.0656(11) -0.0531(10) 0.083(4) Uani 1 1 d U
O18 O 2.1996(12) -0.1388(12) 0.1675(9) 0.085(4) Uani 1 1 d .
O19 O 2.0847(15) 0.0555(13) 0.0211(13) 0.025(4) Uani 0.50 1 d P
O20 O 1.9167(14) 0.0668(12) 0.0878(12) 0.021(3) Uani 0.50 1 d PU
O21 O 1.9459(15) -0.0643(14) 0.1006(13) 0.028(4) Uani 0.50 1 d P
O22 O 2.1118(15) -0.0914(12) 0.0287(13) 0.023(4) Uani 0.50 1 d PU
Ag1 Ag 2.48053(11) -0.07289(9) 0.42320(10) 0.0438(3) Uani 1 1 d .
N1 N 2.3794(10) 0.0716(9) 0.3454(10) 0.037(3) Uani 1 1 d .
N2 N 2.0368(12) 0.3947(10) 0.3746(10) 0.045(3) Uani 1 1 d .
N3 N 1.9174(11) 0.4481(9) 0.4485(9) 0.038(3) Uani 1 1 d .
N4 N 1.5771(10) 0.7757(9) 0.4929(10) 0.037(3) Uani 1 1 d .
C1 C 2.2579(13) 0.2554(12) 0.2451(12) 0.042(4) Uani 1 1 d .
H1A H 2.2152 0.3157 0.2096 0.051 Uiso 1 1 calc R
C2 C 2.3730(14) 0.1855(13) 0.1914(13) 0.046(4) Uani 1 1 d .
H2A H 2.4124 0.2019 0.1199 0.055 Uiso 1 1 calc R
C3 C 2.4283(16) 0.0929(12) 0.2436(12) 0.048(4) Uani 1 1 d .
H3A H 2.5020 0.0440 0.2063 0.057 Uiso 1 1 calc R
C4 C 2.2718(11) 0.1369(9) 0.3968(10) 0.027(3) Uani 1 1 d .
H4A H 2.2351 0.1178 0.4682 0.032 Uiso 1 1 calc R
C5 C 2.2090(13) 0.2334(11) 0.3509(11) 0.035(4) Uani 1 1 d .
C6 C 2.0843(12) 0.3052(11) 0.4165(11) 0.034(3) Uani 1 1 d .
H6A H 2.0445 0.2827 0.4864 0.040 Uiso 1 1 calc R
C7 C 1.8735(13) 0.5433(11) 0.4145(12) 0.040(4) Uani 1 1 d .
H7A H 1.9181 0.5719 0.3487 0.049 Uiso 1 1 calc R
C8 C 1.7490(11) 0.6108(9) 0.4801(10) 0.025(3) Uani 1 1 d .
C9 C 1.6902(16) 0.5725(12) 0.5811(11) 0.049(5) Uani 1 1 d .
H9A H 1.7285 0.5052 0.6105 0.059 Uiso 1 1 calc R
C10 C 1.5698(16) 0.6375(13) 0.6399(12) 0.050(5) Uani 1 1 d .
H10A H 1.5252 0.6140 0.7080 0.060 Uiso 1 1 calc R
C11 C 1.5204(14) 0.7409(11) 0.5893(11) 0.037(4) Uani 1 1 d .
H11A H 1.4432 0.7859 0.6275 0.045 Uiso 1 1 calc R
C12 C 1.6891(14) 0.7100(11) 0.4387(10) 0.035(4) Uani 1 1 d .
H12A H 1.7284 0.7333 0.3689 0.042 Uiso 1 1 calc R
Ag2 Ag 1.5000 0.5000 0.5000 0.0684(6) Uani 1 2 d S
N5 N 1.4056(11) 0.6535(10) 0.4350(12) 0.052(4) Uani 1 1 d .
N6 N 1.0611(12) 0.9735(10) 0.4645(11) 0.051(4) Uani 1 1 d .
C13 C 1.3018(17) 0.8545(14) 0.3440(12) 0.054(5) Uani 1 1 d .
H13A H 1.2666 0.9215 0.3122 0.065 Uiso 1 1 calc R
C14 C 1.4183(15) 0.7904(13) 0.2952(13) 0.050(5) Uani 1 1 d .
H14A H 1.4646 0.8155 0.2283 0.059 Uiso 1 1 calc R
C15 C 1.4747(15) 0.6878(14) 0.3388(13) 0.051(4) Uani 1 1 d .
H15A H 1.5559 0.6458 0.3027 0.062 Uiso 1 1 calc R
C16 C 1.2912(15) 0.7131(13) 0.4874(14) 0.050(4) Uani 1 1 d .
H16A H 1.2465 0.6864 0.5541 0.061 Uiso 1 1 calc R
C17 C 1.2364(12) 0.8151(11) 0.4449(11) 0.034(3) Uani 1 1 d .
C18 C 1.1105(14) 0.8806(14) 0.5009(12) 0.048(4) Uani 1 1 d .
H18A H 1.0644 0.8526 0.5665 0.058 Uiso 1 1 calc R
N7 N 1.702(2) -0.5393(14) 0.2943(14) 0.096(7) Uani 1 1 d .
C19 C 1.785(3) -0.5260(17) 0.224(2) 0.098(9) Uani 1 1 d .
C20 C 1.911(3) -0.519(2) 0.138(2) 0.121(7) Uani 1 1 d U
H20A H 1.8969 -0.4508 0.0961 0.181 Uiso 1 1 calc R
H20B H 1.9398 -0.5750 0.0946 0.181 Uiso 1 1 calc R
H20C H 1.9754 -0.5272 0.1683 0.181 Uiso 1 1 calc R
N8 N 1.4802(12) 0.591(3) 0.114(2) 0.092(8) Uani 0.50 1 d PDU
C21 C 1.5864(12) 0.591(3) 0.054(2) 0.070(8) Uani 0.50 1 d PDU
C22 C 1.7229(17) 0.563(4) -0.020(3) 0.097(9) Uani 0.50 1 d PDU
H22A H 1.7454 0.6275 -0.0563 0.146 Uiso 0.50 1 calc PR
H22B H 1.7301 0.5210 -0.0702 0.146 Uiso 0.50 1 calc PR
H22C H 1.7807 0.5229 0.0186 0.146 Uiso 0.50 1 calc PR

loop_
_atom_site_aniso_label
_atom_site_aniso_U_11
_atom_site_aniso_U_22
_atom_site_aniso_U_33
_atom_site_aniso_U_23
_atom_site_aniso_U_13
_atom_site_aniso_U_12
P1 0.024(2) 0.029(2) 0.035(3) -0.008(2) -0.002(2) -0.005(2)
Mo1 0.0537(7) 0.0319(6) 0.0324(6) -0.0112(5) -0.0121(5) -0.0119(6)
Mo2 0.0267(6) 0.0246(6) 0.0405(7) -0.0099(5) 0.0016(5) -0.0004(5)
Mo3 0.0251(5) 0.0356(6) 0.0216(5) -0.0074(5) 0.0030(4) -0.0070(5)
Mo4 0.0310(6) 0.0285(6) 0.0413(7) -0.0019(5) 0.0023(5) -0.0139(5)
Mo5 0.0375(6) 0.0284(6) 0.0314(6) 0.0037(5) -0.0100(5) -0.0083(5)
Mo6 0.0256(6) 0.0548(8) 0.0299(6) -0.0039(6) -0.0062(5) -0.0095(6)
O1 0.069(7) 0.043(6) 0.047(6) -0.015(5) -0.016(5) -0.019(5)
O2 0.035(6) 0.027(5) 0.068(8) -0.004(5) 0.009(5) 0.005(5)
O3 0.048(6) 0.097(9) 0.023(5) -0.012(6) -0.003(5) -0.013(6)
O4 0.038(5) 0.037(6) 0.078(8) -0.004(5) -0.008(5) -0.018(5)
O5 0.080(8) 0.037(6) 0.044(6) -0.007(5) -0.024(6) 0.002(6)
O6 0.044(5) 0.060(7) 0.058(6) -0.004(5) -0.028(5) -0.011(5)
O7 0.077(7) 0.073(7) 0.057(6) 0.007(5) -0.011(5) 0.000(5)
O8 0.082(6) 0.068(8) 0.111(9) 0.036(7) -0.071(7) -0.042(6)
O9 0.088(7) 0.070(7) 0.061(6) -0.002(5) -0.014(5) 0.004(6)
O10 0.087(7) 0.053(7) 0.087(8) 0.042(6) -0.049(7) -0.044(6)
O11 0.072(7) 0.054(7) 0.087(8) 0.033(6) -0.045(6) -0.036(6)
O12 0.078(7) 0.128(9) 0.049(7) -0.035(6) 0.019(6) -0.077(7)
O13 0.088(7) 0.100(8) 0.039(6) -0.033(6) 0.020(6) -0.069(6)
O14 0.035(5) 0.042(6) 0.095(8) -0.035(6) -0.026(5) 0.005(5)
O15 0.044(6) 0.082(8) 0.138(10) -0.072(7) -0.041(7) 0.011(6)
O16 0.061(7) 0.052(7) 0.120(9) -0.049(7) -0.039(7) 0.010(6)
O17 0.077(7) 0.070(7) 0.059(6) 0.000(5) -0.009(5) 0.010(5)
O18 0.100(8) 0.142(10) 0.035(6) -0.033(6) 0.018(6) -0.089(7)
O19 0.027(8) 0.024(9) 0.025(8) 0.003(7) -0.010(7) -0.010(7)
O20 0.020(4) 0.017(4) 0.022(4) -0.009(3) -0.002(3) -0.002(3)
O21 0.017(8) 0.030(9) 0.027(9) -0.006(7) -0.002(7) 0.001(7)
O22 0.019(6) 0.013(6) 0.029(6) -0.009(5) -0.002(5) 0.003(5)
Ag1 0.0328(6) 0.0262(6) 0.0561(7) -0.0048(5) -0.0108(5) 0.0065(5)
N1 0.023(5) 0.024(5) 0.062(8) -0.013(5) -0.006(5) -0.007(5)
N2 0.041(6) 0.035(7) 0.054(7) -0.015(6) -0.017(6) 0.002(6)
N3 0.030(6) 0.033(6) 0.039(6) -0.018(5) -0.009(5) 0.010(5)
N4 0.019(5) 0.028(6) 0.054(7) -0.017(5) -0.003(5) 0.004(5)
C1 0.032(7) 0.045(8) 0.055(8) -0.026(7) -0.019(6) 0.001(7)
C2 0.027(7) 0.044(9) 0.049(9) -0.008(7) -0.013(7) 0.013(7)
C3 0.059(9) 0.035(8) 0.041(8) -0.014(7) -0.007(7) -0.009(7)
C4 0.024(6) 0.015(6) 0.041(7) -0.013(5) -0.018(5) 0.010(5)
C5 0.030(7) 0.028(7) 0.037(8) 0.000(6) 0.002(6) -0.014(6)
C6 0.023(6) 0.029(7) 0.050(8) -0.021(6) -0.020(6) 0.010(6)
C7 0.026(7) 0.029(8) 0.049(9) -0.007(7) -0.004(6) 0.005(6)
C8 0.024(6) 0.015(6) 0.030(6) -0.006(5) -0.013(5) 0.008(5)
C9 0.068(11) 0.031(8) 0.032(8) -0.013(6) -0.009(7) 0.003(8)
C10 0.054(9) 0.046(9) 0.037(8) -0.014(7) -0.001(7) -0.008(8)
C11 0.037(7) 0.021(7) 0.048(8) -0.016(6) -0.012(6) 0.005(6)
C12 0.044(8) 0.031(7) 0.023(6) -0.001(6) -0.008(6) -0.007(6)
Ag2 0.0595(11) 0.0359(10) 0.0992(16) 0.0096(10) -0.0326(11) -0.0058(9)
N5 0.024(6) 0.039(7) 0.088(10) -0.012(7) -0.021(6) 0.002(6)
N6 0.042(7) 0.026(7) 0.068(9) 0.001(6) -0.013(7) 0.004(6)
C13 0.064(10) 0.056(10) 0.028(8) 0.008(7) -0.017(7) -0.009(9)
C14 0.038(8) 0.039(9) 0.052(9) -0.009(7) -0.001(7) -0.001(7)
C15 0.042(8) 0.059(10) 0.053(9) -0.002(8) -0.018(7) -0.015(8)
C16 0.047(8) 0.043(9) 0.060(10) -0.015(8) -0.014(8) -0.009(7)
C17 0.023(6) 0.033(7) 0.047(8) -0.008(6) -0.014(6) -0.005(6)
C18 0.036(7) 0.066(10) 0.039(8) -0.012(8) 0.000(7) -0.021(8)
N7 0.128(16) 0.055(10) 0.055(10) 0.017(8) 0.009(11) -0.027(11)
C19 0.109(18) 0.043(12) 0.13(2) -0.010(13) -0.031(17) -0.017(12)
C20 0.120(10) 0.113(10) 0.124(10) -0.010(7) -0.032(7) -0.040(7)
N8 0.095(10) 0.090(10) 0.085(10) -0.010(8) -0.034(7) -0.017(7)
C21 0.076(10) 0.068(10) 0.075(10) -0.006(8) -0.035(7) -0.022(7)
C22 0.102(11) 0.097(11) 0.096(11) -0.009(8) -0.034(7) -0.031(8)

loop_
_atom_type_symbol
_atom_type_description
_atom_type_scat_dispersion_real
_atom_type_scat_dispersion_imag
_atom_type_scat_source
C C 0.0033 0.0016 'International Tables Vol C Tables 4.2.6.8 and 6.1.1.4'
H H 0.0000 0.0000 'International Tables Vol C Tables 4.2.6.8 and 6.1.1.4'
N N 0.0061 0.0033 'International Tables Vol C Tables 4.2.6.8 and 6.1.1.4'
O O 0.0106 0.0060 'International Tables Vol C Tables 4.2.6.8 and 6.1.1.4'
P P 0.1023 0.0942 'International Tables Vol C Tables 4.2.6.8 and 6.1.1.4'
Mo Mo -1.6832 0.6857 'International Tables Vol C Tables 4.2.6.8 and 6.1.1.4'
Ag Ag -0.8971 1.1015 'International Tables Vol C Tables 4.2.6.8 and 6.1.1.4'

loop_
_geom_angle_atom_site_label_1
_geom_angle_atom_site_label_2
_geom_angle_atom_site_label_3
_geom_angle
_geom_angle_site_symmetry_1
_geom_angle_site_symmetry_3
O21 P1 O21 180(2) . 2_955
O21 P1 O20 67.0(9) . .
O21 P1 O20 113.0(9) 2_955 .
O21 P1 O20 113.0(9) . 2_955
O21 P1 O20 67.0(9) 2_955 2_955
O20 P1 O20 180(2) . 2_955
O21 P1 O22 70.3(8) . .
O21 P1 O22 109.7(8) 2_955 .
O20 P1 O22 111.9(9) . .
O20 P1 O22 68.1(9) 2_955 .
O21 P1 O22 109.7(8) . 2_955
O21 P1 O22 70.3(8) 2_955 2_955
O20 P1 O22 68.1(9) . 2_955
O20 P1 O22 111.9(9) 2_955 2_955
O22 P1 O22 180(2) . 2_955
O21 P1 O19 106.7(9) . .
O21 P1 O19 73.3(9) 2_955 .
O20 P1 O19 71.2(8) . .
O20 P1 O19 108.8(8) 2_955 .
O22 P1 O19 73.7(9) . .
O22 P1 O19 106.3(9) 2_955 .
O21 P1 O19 73.3(9) . 2_955
O21 P1 O19 106.7(9) 2_955 2_955
O20 P1 O19 108.8(8) . 2_955
O20 P1 O19 71.2(8) 2_955 2_955
O22 P1 O19 106.3(9) . 2_955
O22 P1 O19 73.7(9) 2_955 2_955
O19 P1 O19 180.0(12) . 2_955
O1 Mo1 O8 103.2(6) . .
O1 Mo1 O9 105.1(7) . .
O8 Mo1 O9 95.8(6) . .
O1 Mo1 O10 100.0(6) . .
O8 Mo1 O10 88.6(5) . .
O9 Mo1 O10 152.7(7) . .
O1 Mo1 O7 100.8(6) . 2_955
O8 Mo1 O7 154.4(7) . 2_955
O9 Mo1 O7 86.2(6) . 2_955
O10 Mo1 O7 78.7(5) . 2_955
O1 Mo1 O19 158.5(5) . .
O8 Mo1 O19 96.1(6) . .
O9 Mo1 O19 62.9(6) . .
O10 Mo1 O19 89.8(6) . .
O7 Mo1 O19 62.2(6) 2_955 .
O2 Mo2 O13 104.7(6) . .
O2 Mo2 O10 102.8(6) . .
O13 Mo2 O10 96.0(6) . .
O2 Mo2 O12 101.5(6) . 2_955
O13 Mo2 O12 88.2(5) . 2_955
O10 Mo2 O12 153.4(6) . 2_955
O2 Mo2 O11 99.2(5) . .
O13 Mo2 O11 154.7(5) . .
O10 Mo2 O11 86.7(5) . .
O12 Mo2 O11 78.9(5) 2_955 .
O2 Mo2 O22 160.4(7) . 2_955
O13 Mo2 O22 64.4(5) . 2_955
O10 Mo2 O22 94.9(6) . 2_955
O12 Mo2 O22 63.3(5) 2_955 2_955
O11 Mo2 O22 90.3(5) . 2_955
O2 Mo2 O20 157.0(6) . .
O13 Mo2 O20 96.6(5) . .
O10 Mo2 O20 65.8(5) . .
O12 Mo2 O20 87.6(6) 2_955 .
O11 Mo2 O20 61.6(5) . .
O22 Mo2 O20 41.0(6) 2_955 .
O3 Mo3 O11 102.0(6) . .
O3 Mo3 O14 103.5(6) . .
O11 Mo3 O14 96.6(6) . .
O3 Mo3 O8 99.1(6) . .
O11 Mo3 O8 86.9(5) . .
O14 Mo3 O8 155.9(5) . .
O3 Mo3 O15 100.2(6) . .
O11 Mo3 O15 155.6(6) . .
O14 Mo3 O15 87.9(5) . .
O8 Mo3 O15 79.8(5) . .
O3 Mo3 O21 161.6(6) . .
O11 Mo3 O21 95.0(6) . .
O14 Mo3 O21 67.3(6) . .
O8 Mo3 O21 88.6(6) . .
O15 Mo3 O21 64.6(6) . .
O3 Mo3 O20 157.7(6) . .
O11 Mo3 O20 64.4(5) . .
O14 Mo3 O20 95.9(5) . .
O8 Mo3 O20 64.0(6) . .
O15 Mo3 O20 91.3(6) . .
O21 Mo3 O20 39.5(5) . .
O4 Mo4 O7 104.5(7) . .
O4 Mo4 O16 102.4(6) . .
O7 Mo4 O16 97.7(6) . .
O4 Mo4 O17 101.5(6) . 2_955
O7 Mo4 O17 88.5(6) . 2_955
O16 Mo4 O17 152.8(7) . 2_955
O4 Mo4 O14 98.4(5) . .
O7 Mo4 O14 155.3(6) . .
O16 Mo4 O14 86.3(5) . .
O17 Mo4 O14 77.7(6) 2_955 .
O4 Mo4 O19 158.6(6) . 2_955
O7 Mo4 O19 63.6(6) . 2_955
O16 Mo4 O19 97.0(6) . 2_955
O17 Mo4 O19 62.1(6) 2_955 2_955
O14 Mo4 O19 91.7(5) . 2_955
O5 Mo5 O15 103.1(6) . .
O5 Mo5 O18 104.0(7) . .
O15 Mo5 O18 96.3(6) . .
O5 Mo5 O13 100.2(5) . 2_955
O15 Mo5 O13 154.7(6) . 2_955
O18 Mo5 O13 87.5(5) . 2_955
O5 Mo5 O16 100.7(6) . .
O15 Mo5 O16 87.2(5) . .
O18 Mo5 O16 153.5(6) . .
O13 Mo5 O16 78.9(5) 2_955 .
O5 Mo5 O22 157.3(5) . .
O15 Mo5 O22 98.1(6) . .
O18 Mo5 O22 65.2(6) . .
O13 Mo5 O22 60.9(5) 2_955 .
O16 Mo5 O22 88.3(6) . .
O5 Mo5 O21 160.0(6) . .
O15 Mo5 O21 65.0(6) . .
O18 Mo5 O21 93.6(6) . .
O13 Mo5 O21 89.8(5) 2_955 .
O16 Mo5 O21 64.1(6) . .
O22 Mo5 O21 41.3(5) . .
O6 Mo6 O12 101.7(6) . .
O6 Mo6 O17 104.9(7) . .
O12 Mo6 O17 94.4(6) . .
O6 Mo6 O9 102.4(6) . .
O12 Mo6 O9 153.9(7) . .
O17 Mo6 O9 89.0(6) . .
O6 Mo6 O18 99.8(6) . .
O12 Mo6 O18 87.4(5) . .
O17 Mo6 O18 154.2(7) . .
O9 Mo6 O18 78.7(6) . .
O6 Mo6 O19 159.2(6) . .
O12 Mo6 O19 96.9(6) . .
O17 Mo6 O19 64.1(6) . .
O9 Mo6 O19 61.5(6) . .
O18 Mo6 O19 90.1(6) . .
O6 Mo6 O22 155.6(5) . .
O12 Mo6 O22 62.9(5) . .
O17 Mo6 O22 95.5(7) . .
O9 Mo6 O22 91.0(6) . .
O18 Mo6 O22 62.5(5) . .
O19 Mo6 O22 44.4(5) . .
Mo4 O7 Mo1 140.4(9) . 2_955
Mo1 O8 Mo3 139.9(8) . .
Mo1 O9 Mo6 141.2(9) . .
Mo2 O10 Mo1 139.6(7) . .
Mo3 O11 Mo2 140.1(7) . .
Mo6 O12 Mo2 140.0(6) . 2_955
Mo2 O13 Mo5 139.7(7) . 2_955
Mo3 O14 Mo4 137.4(6) . .
Mo5 O15 Mo3 138.1(8) . .
Mo4 O16 Mo5 140.1(7) . .
Mo6 O17 Mo4 140.0(8) . 2_955
Mo5 O18 Mo6 140.2(8) . .
P1 O19 O20 52.6(7) . .
P1 O19 Mo1 124.2(8) . .
O20 O19 Mo1 71.7(7) . .
P1 O19 Mo6 122.6(9) . .
O20 O19 Mo6 136.8(10) . .
Mo1 O19 Mo6 93.8(6) . .
P1 O19 Mo4 121.9(9) . 2_955
O20 O19 Mo4 127.8(10) . 2_955
Mo1 O19 Mo4 93.4(6) . 2_955
Mo6 O19 Mo4 92.6(5) . 2_955
P1 O20 O21 56.4(8) . .
P1 O20 O22 57.5(7) . 2_955
O21 O20 O22 95.7(12) . 2_955
P1 O20 O19 56.2(7) . .
O21 O20 O19 91.2(10) . .
O22 O20 O19 91.2(10) 2_955 .
P1 O20 Mo3 126.1(9) . .
O21 O20 Mo3 69.9(8) . .
O22 O20 Mo3 130.6(10) 2_955 .
O19 O20 Mo3 134.3(10) . .
P1 O20 Mo2 123.9(9) . .
O21 O20 Mo2 139.1(11) . .
O22 O20 Mo2 66.7(7) 2_955 .
O19 O20 Mo2 124.2(9) . .
Mo3 O20 Mo2 93.2(5) . .
P1 O21 O20 56.6(8) . .
P1 O21 O22 56.4(8) . .
O20 O21 O22 95.8(11) . .
P1 O21 Mo3 127.1(10) . .
O20 O21 Mo3 70.6(8) . .
O22 O21 Mo3 140.2(12) . .
P1 O21 Mo5 124.4(9) . .
O20 O21 Mo5 130.1(12) . .
O22 O21 Mo5 68.2(8) . .
Mo3 O21 Mo5 91.8(6) . .
P1 O22 O20 54.4(7) . 2_955
P1 O22 O21 53.3(7) . .
O20 O22 O21 92.2(11) 2_955 .
P1 O22 Mo2 126.5(9) . 2_955
O20 O22 Mo2 72.3(7) 2_955 2_955
O21 O22 Mo2 132.7(11) . 2_955
P1 O22 Mo5 123.6(8) . .
O20 O22 Mo5 141.6(11) 2_955 .
O21 O22 Mo5 70.5(8) . .
Mo2 O22 Mo5 94.1(5) 2_955 .
P1 O22 Mo6 118.9(8) . .
O20 O22 Mo6 123.9(9) 2_955 .
O21 O22 Mo6 130.4(10) . .
Mo2 O22 Mo6 93.1(5) 2_955 .
Mo5 O22 Mo6 91.8(6) . .
N4 Ag1 N1 174.9(5) 1_645 .
C4 N1 C3 119.5(13) . .
C4 N1 Ag1 121.9(10) . .
C3 N1 Ag1 118.6(9) . .
C6 N2 N3 109.5(12) . .
C7 N3 N2 112.1(12) . .
C11 N4 C12 117.5(12) . .
C11 N4 Ag1 119.2(8) . 1_465
C12 N4 Ag1 123.0(10) . 1_465
C5 C1 C2 118.4(15) . .
C5 C1 H1A 120.8 . .
C2 C1 H1A 120.8 . .
C3 C2 C1 119.9(15) . .
C3 C2 H2A 120.1 . .
C1 C2 H2A 120.1 . .
N1 C3 C2 121.1(14) . .
N1 C3 H3A 119.4 . .
C2 C3 H3A 119.4 . .
N1 C4 C5 123.5(13) . .
N1 C4 H4A 118.2 . .
C5 C4 H4A 118.2 . .
C1 C5 C4 117.2(12) . .
C1 C5 C6 122.3(13) . .
C4 C5 C6 120.2(12) . .
N2 C6 C5 118.3(13) . .
N2 C6 H6A 120.9 . .
C5 C6 H6A 120.9 . .
N3 C7 C8 119.6(13) . .
N3 C7 H7A 120.2 . .
C8 C7 H7A 120.2 . .
C9 C8 C12 119.2(12) . .
C9 C8 C7 120.2(12) . .
C12 C8 C7 120.5(12) . .
C8 C9 C10 118.6(14) . .
C8 C9 H9A 120.7 . .
C10 C9 H9A 120.7 . .
C9 C10 C11 116.7(14) . .
C9 C10 H10A 121.6 . .
C11 C10 H10A 121.6 . .
N4 C11 C10 123.8(12) . .
N4 C11 H11A 118.1 . .
C10 C11 H11A 118.1 . .
N4 C12 C8 124.0(12) . .
N4 C12 H12A 118.0 . .
C8 C12 H12A 118.0 . .
N5 Ag2 N5 180.0(8) 2_866 .
C16 N5 C15 122.1(15) . .
C16 N5 Ag2 122.9(12) . .
C15 N5 Ag2 114.9(10) . .
C18 N6 N6 113.3(16) . 2_776
C14 C13 C17 116.3(15) . .
C14 C13 H13A 121.9 . .
C17 C13 H13A 121.9 . .
C13 C14 C15 124.1(15) . .
C13 C14 H14A 117.9 . .
C15 C14 H14A 117.9 . .
N5 C15 C14 116.7(14) . .
N5 C15 H15A 121.7 . .
C14 C15 H15A 121.7 . .
N5 C16 C17 121.2(15) . .
N5 C16 H16A 119.4 . .
C17 C16 H16A 119.4 . .
C16 C17 C13 119.6(13) . .
C16 C17 C18 121.7(14) . .
C13 C17 C18 118.6(14) . .
N6 C18 C17 122.4(14) . .
N6 C18 H18A 118.8 . .
C17 C18 H18A 118.8 . .
N7 C19 C20 172(3) . .
C19 C20 H20A 109.5 . .
C19 C20 H20B 109.5 . .
H20A C20 H20B 109.5 . .
C19 C20 H20C 109.5 . .
H20A C20 H20C 109.5 . .
H20B C20 H20C 109.5 . .
N8 C21 C22 166(4) . .
C21 C22 H22A 109.5 . .
C21 C22 H22B 109.5 . .
H22A C22 H22B 109.5 . .
C21 C22 H22C 109.5 . .
H22A C22 H22C 109.5 . .
H22B C22 H22C 109.5 . .

loop_
_geom_bond_atom_site_label_1
_geom_bond_atom_site_label_2
_geom_bond_distance
_geom_bond_site_symmetry_2
P1 O21 1.495(17) .
P1 O21 1.495(17) 2_955
P1 O20 1.498(14) .
P1 O20 1.498(14) 2_955
P1 O22 1.552(16) .
P1 O22 1.552(16) 2_955
P1 O19 1.568(18) .
P1 O19 1.568(18) 2_955
Mo1 O1 1.651(11) .
Mo1 O8 1.798(12) .
Mo1 O9 1.820(14) .
Mo1 O10 1.968(13) .
Mo1 O7 1.997(13) 2_955
Mo1 O19 2.427(17) .
Mo2 O2 1.669(9) .
Mo2 O13 1.811(11) .
Mo2 O10 1.824(14) .
Mo2 O12 2.001(13) 2_955
Mo2 O11 2.008(12) .
Mo2 O22 2.390(14) 2_955
Mo2 O20 2.480(15) .
Mo3 O3 1.647(9) .
Mo3 O11 1.804(12) .
Mo3 O14 1.817(11) .
Mo3 O8 1.980(13) .
Mo3 O15 1.987(12) .
Mo3 O21 2.440(16) .
Mo3 O20 2.452(15) .
Mo4 O4 1.667(10) .
Mo4 O7 1.787(13) .
Mo4 O16 1.821(13) .
Mo4 O17 1.945(14) 2_955
Mo4 O14 2.021(11) .
Mo4 O19 2.464(16) 2_955
Mo5 O5 1.629(11) .
Mo5 O15 1.817(11) .
Mo5 O18 1.826(13) .
Mo5 O13 1.979(10) 2_955
Mo5 O16 1.984(13) .
Mo5 O22 2.470(16) .
Mo5 O21 2.508(17) .
Mo6 O6 1.680(11) .
Mo6 O12 1.789(13) .
Mo6 O17 1.823(14) .
Mo6 O9 1.942(13) .
Mo6 O18 1.979(12) .
Mo6 O19 2.434(17) .
Mo6 O22 2.514(18) .
O7 Mo1 1.997(13) 2_955
O12 Mo2 2.001(13) 2_955
O13 Mo5 1.979(10) 2_955
O17 Mo4 1.945(14) 2_955
O19 O20 1.79(2) .
O19 Mo4 2.464(16) 2_955
O20 O21 1.65(2) .
O20 O22 1.71(2) 2_955
O21 O22 1.75(2) .
O22 O20 1.71(2) 2_955
O22 Mo2 2.390(14) 2_955
Ag1 N4 2.153(12) 1_645
Ag1 N1 2.169(12) .
N1 C4 1.304(15) .
N1 C3 1.310(19) .
N2 C6 1.242(18) .
N2 N3 1.438(15) .
N3 C7 1.249(18) .
N4 C11 1.302(18) .
N4 C12 1.346(16) .
N4 Ag1 2.153(12) 1_465
C1 C5 1.36(2) .
C1 C2 1.388(19) .
C1 H1A 0.9300 .
C2 C3 1.36(2) .
C2 H2A 0.9300 .
C3 H3A 0.9300 .
C4 C5 1.388(18) .
C4 H4A 0.9300 .
C5 C6 1.517(17) .
C6 H6A 0.9300 .
C7 C8 1.490(17) .
C7 H7A 0.9300 .
C8 C9 1.370(19) .
C8 C12 1.374(18) .
C9 C10 1.42(2) .
C9 H9A 0.9300 .
C10 C11 1.43(2) .
C10 H10A 0.9300 .
C11 H11A 0.9300 .
C12 H12A 0.9300 .
Ag2 N5 2.137(13) 2_866
Ag2 N5 2.137(13) .
N5 C16 1.319(19) .
N5 C15 1.34(2) .
N6 C18 1.25(2) .
N6 N6 1.44(2) 2_776
C13 C14 1.34(2) .
C13 C17 1.39(2) .
C13 H13A 0.9300 .
C14 C15 1.40(2) .
C14 H14A 0.9300 .
C15 H15A 0.9300 .
C16 C17 1.39(2) .
C16 H16A 0.9300 .
C17 C18 1.444(19) .
C18 H18A 0.9300 .
N7 C19 1.12(3) .
C19 C20 1.51(3) .
C20 H20A 0.9600 .
C20 H20B 0.9600 .
C20 H20C 0.9600 .
N8 C21 1.201(9) .
C21 C22 1.499(9) .
C22 H22A 0.9600 .
C22 H22B 0.9600 .
C22 H22C 0.9600 .
